data_9013295
loop_
_publ_author_name
'Bonazzi, P.'
'Holtstam, D.'
'Bindi, L.'
'Nysten, P.'
'Capitani, G.'

_publ_section_title
;Multi-analytical approach to solve the puzzle of an allanite-subgroup mineral
 from Kesebol, Vastra Gotaland, Sweden Locality: Kesebol, Vastra Gotaland,
 Sweden Note: K3-550 sample
;
_journal_name_full 'American Mineralogist'
_journal_page_first 121
_journal_page_last 134
_journal_paper_doi 10.2138/am.2009.2998
_journal_volume 94
_journal_year 2009
_chemical_compound_source 'Kesebol, Vastra Gotaland, Sweden'
_chemical_formula_sum 'Al1.113 Ca1.151 Ce0.241 Fe0.172 Mn2.323 O13 Si3'
_chemical_name_mineral 'Allanite-subgroup mineral'
_space_group_IT_number 11
_symmetry_space_group_name_Hall '-P 2yb'
_symmetry_space_group_name_H-M 'P 1 21/m 1'
_cell_angle_alpha 90
_cell_angle_beta 115.24
_cell_angle_gamma 90
_cell_length_a 8.922
_cell_length_b 5.717
_cell_length_c 10.272
_cell_formula_units_Z 2
_cell_volume 473.923
_database_code_amcsd 0004810
_exptl_crystal_density_diffrn 3.780
_cod_original_formula_sum 'Mn2.323 Ca1.151 Ce.241 Fe.172 Al1.113 Si3 O13'
_cod_database_code 9013295

loop_
_space_group_symop_operation_xyz
x,y,z
x,1/2-y,z
-x,1/2+y,-z
-x,-y,-z

loop_
_atom_site_aniso_label
_atom_site_aniso_U_11
_atom_site_aniso_U_22
_atom_site_aniso_U_33
_atom_site_aniso_U_12
_atom_site_aniso_U_13
_atom_site_aniso_U_23
MnA1 0.02476 0.01529 0.01917 0.00000 0.01440 0.00000
CaA1 0.02476 0.01529 0.01917 0.00000 0.01440 0.00000
CaA2 0.01803 0.02297 0.01534 0.00000 0.00482 0.00000
CeA2 0.01803 0.02297 0.01534 0.00000 0.00482 0.00000
FeM2 0.01202 0.01359 0.01549 0.00146 0.00490 -0.00002
AlM2 0.01202 0.01359 0.01549 0.00146 0.00490 -0.00002
AlM1 0.01131 0.01257 0.01596 -0.00071 0.00399 -0.00076
MnM1 0.01131 0.01257 0.01596 -0.00071 0.00399 -0.00076
MnM3 0.01223 0.01446 0.01580 0.00000 0.00213 0.00000
AlM3 0.01223 0.01446 0.01580 0.00000 0.00213 0.00000
Si1 0.01125 0.01239 0.01389 0.00000 0.00411 0.00000
Si2 0.01284 0.01393 0.01657 0.00000 0.00670 0.00000
Si3 0.01024 0.01331 0.01274 0.00000 0.00551 0.00000
O1 0.01794 0.01689 0.03147 0.00262 0.01185 0.00421
O2 0.01595 0.01884 0.01962 -0.00435 0.00823 -0.00280
O3 0.01767 0.01450 0.02302 0.00121 0.00130 -0.00254
O4 0.01522 0.01629 0.01799 0.00000 0.00775 0.00000
O5 0.01407 0.01888 0.01578 0.00000 0.00344 0.00000
O6 0.01869 0.01572 0.02339 0.00000 0.01415 0.00000
O7 0.01776 0.02082 0.01734 0.00000 0.00057 0.00000
O8 0.02443 0.04595 0.03557 0.00000 0.02111 0.00000
O9 0.03210 0.04125 0.01743 0.00000 0.01278 0.00000
O10 0.01511 0.01548 0.02277 0.00000 0.01134 0.00000

loop_
_atom_site_label
_atom_site_fract_x
_atom_site_fract_y
_atom_site_fract_z
_atom_site_occupancy
_atom_site_U_iso_or_equiv
MnA1 0.76091 0.75000 0.15059 0.60784 0.01799
CaA1 0.76091 0.75000 0.15059 0.39216 0.01799
CaA2 0.60563 0.75000 0.42478 0.75888 0.01958
CeA2 0.60563 0.75000 0.42478 0.24112 0.01958
FeM2 0.00000 0.00000 0.50000 0.17158 0.01404
AlM2 0.00000 0.00000 0.50000 0.82842 0.01404
AlM1 0.00000 0.00000 0.00000 0.23436 0.01391
MnM1 0.00000 0.00000 0.00000 0.76564 0.01391
MnM3 0.30231 0.25000 0.21924 0.94994 0.01550
AlM3 0.30231 0.25000 0.21924 0.05006 0.01550
Si1 0.34448 0.75000 0.04184 1.00000 0.01294
Si2 0.68920 0.25000 0.27311 1.00000 0.01430
Si3 0.19022 0.75000 0.32387 1.00000 0.01189
O1 0.24108 0.99191 0.03464 1.00000 0.02165
O2 0.31473 0.97641 0.36076 1.00000 0.01791
O3 0.79912 0.01442 0.33091 1.00000 0.02096
O4 0.05879 0.25000 0.13129 1.00000 0.01627
O5 0.04674 0.75000 0.15496 1.00000 0.01726
O6 0.07946 0.75000 0.41656 1.00000 0.01747
O7 0.51719 0.75000 0.17907 1.00000 0.02104
O8 0.54088 0.25000 0.32279 1.00000 0.03243
O9 0.61215 0.25000 0.09779 1.00000 0.02949
O10 0.09220 0.25000 0.43941 1.00000 0.01665

loop_
_cod_related_entry_id
_cod_related_entry_database
_cod_related_entry_code
1 AMCSD 0004810
